data_9005199
loop_
_publ_author_name
'Bonaccorsi, E.'
'Merlino, S.'
'Orlandi, P.'
'Pasero, M.'
'Vezzalini, G.'

_publ_section_title
;
 Quadridavyne, [(Na,K)6Cl2][Ca2Cl2][Si6Al6O24], a new feldspathoid
 mineral from Vesuvius area
 Note: Cl1 y-coordinate altered
;
_journal_name_full 'European Journal of Mineralogy'
_journal_page_first 481
_journal_page_last 487
_journal_volume 6
_journal_year 1994
_chemical_compound_source 'Vesuvius, Italy'
_chemical_formula_sum 'Al12 Ca4 Cl8 K3.84 Na8.16 O48 Si12'
_chemical_name_mineral Quadridavyne
_space_group_IT_number 176
_symmetry_space_group_name_Hall '-P 6c'
_symmetry_space_group_name_H-M 'P 63/m'
_cell_angle_alpha 90
_cell_angle_beta 90
_cell_angle_gamma 120
_cell_formula_units_Z 2
_cell_length_a 25.771
_cell_length_b 25.771
_cell_length_c 5.371
_cell_volume 3089.216
_database_code_amcsd 0006545
_exptl_crystal_density_diffrn 2.376
_cod_original_formula_sum 'Na8.16 K3.84 Si12 Al12 O48 Ca4 Cl8'
_cod_database_code 9005199

loop_
_space_group_symop_operation_xyz
x,y,z
-x+y,-x,1/2-z
x-y,x,1/2+z
y,-x+y,-z
-y,x-y,z
x,y,1/2-z
-x,-y,1/2+z
x-y,x,-z
-x+y,-x,z
-y,x-y,1/2-z
y,-x+y,1/2+z
-x,-y,-z

loop_
_atom_site_label
_atom_site_fract_x
_atom_site_fract_y
_atom_site_fract_z
_atom_site_occupancy
_atom_site_type_symbol
_atom_site_attached_hydrogens
Naint(ab) 0.05200 0.10600 0.25000 0.28000 Na 0
Kint(ab) 0.05200 0.10600 0.25000 0.10000 K 0
Namid(ab) 0.06800 0.13900 0.25000 0.24000 Na 0
Kmid(ab) 0.06800 0.13900 0.25000 0.12000 K 0
Naext(ab) 0.09100 0.18200 0.25000 0.20000 Na 0
Kext(ab) 0.09100 0.18200 0.25000 0.06000 K 0
Naint(c1) 0.39100 0.43900 0.25000 1.00000 Na 0
Naint(c2) 0.58700 0.41400 0.25000 1.00000 Na 0
Kext(c) 0.59100 0.68300 0.25000 1.00000 K 0
Si1 0.16150 0.20490 0.75000 1.00000 Si 0
Si2 0.29210 0.45970 0.75000 1.00000 Si 0
Si3 0.04100 0.33500 0.75000 1.00000 Si 0
Si4 0.20820 0.54080 0.25000 1.00000 Si 0
Al1 0.03450 0.20820 0.75000 1.00000 Al 0
Al2 0.29900 0.33300 0.75000 1.00000 Al 0
Al3 0.16800 0.46400 0.75000 1.00000 Al 0
Al4 0.20900 0.66920 0.25000 1.00000 Al 0
O1 0.10500 0.21500 0.75000 1.00000 O 0
O2 0.06000 0.28440 0.75000 1.00000 O 0
O3 0.17200 0.00200 0.02000 1.00000 O 0
O5 0.29400 0.39900 0.75000 1.00000 O 0
O6 0.21100 0.27300 0.75000 1.00000 O 0
O7 0.66700 -0.00500 0.02100 1.00000 O 0
O8 0.66900 0.50600 0.50800 1.00000 O 0
O9 0.10600 0.39800 0.75000 1.00000 O 0
O10 0.22300 0.44500 0.75000 1.00000 O 0
O11 0.17400 0.51100 0.99300 1.00000 O 0
O13 0.22000 0.60800 0.25000 1.00000 O 0
O14 0.27600 0.55300 0.25000 1.00000 O 0
Ca1 0.66667 0.33333 0.75000 1.00000 Ca 0
Cl1 0.66667 0.33333 0.25000 1.00000 Cl 0
Ca2 0.33400 0.16900 0.25000 1.00000 Ca 0
Cl2 0.31300 0.15610 0.75000 1.00000 Cl 0
Cl(a) -0.01800 0.02400 0.25000 0.16667 Cl 0
Cl(b) 0.02900 0.04700 0.25000 0.16667 Cl 0
Cl(c) 0.52900 0.54700 0.25000 1.00000 Cl 0

loop_
_cod_changelog_entry_id
_cod_changelog_entry_author
_cod_changelog_entry_date
_cod_changelog_entry_text
1
;cod-tools version 3.8.0
Id: cif_guess_AMCSD_atom_types 9581 2023-05-17 12:35:41Z saulius
;
2023-05-23T09:14:26+03:00
;Derived atom types and hydrogen counts
from atom names that follow the AMCSD naming convention
(Wat == water, O-H == hydroxyl).
;

loop_
_cod_related_entry_id
_cod_related_entry_database
_cod_related_entry_code
1 AMCSD 0006545
